data_2215709
loop_
_publ_author_name
'Zhang, Fan'
'Xie, Cheng-Zhi'
'Wang, Xiao-Qing'
'Shen, Guang-Qiu'
'Shen, De-Zhong'

_publ_section_title
;
 Diazidobis(2,2'-bipyridine)cobalt(III) perchlorate
;
_journal_coeditor_code XU2329
_journal_issue 10
_journal_name_full 'Acta Crystallographica Section E'
_journal_page_first m2615
_journal_page_last m2616
_journal_paper_doi 10.1107/S1600536807046806
_journal_volume 63
_journal_year 2007
_chemical_formula_iupac '[Co (N3)2 (C10 H8 N2)2] Cl O4'
_chemical_formula_moiety 'C20 H16 Co N10 +, Cl O4 -'
_chemical_formula_sum 'C20 H16 Cl Co N10 O4'
_chemical_formula_weight 554.81
_chemical_name_systematic
;
Diazidobis(2,2'-bipyridine)cobalt(III) perchlorate
;
_space_group_IT_number 14
_symmetry_cell_setting monoclinic
_symmetry_space_group_name_Hall '-P 2yn'
_symmetry_space_group_name_H-M 'P 1 21/n 1'
_atom_sites_solution_hydrogens geom
_atom_sites_solution_primary direct
_atom_sites_solution_secondary difmap
_audit_creation_method SHELXL-97
_cell_angle_alpha 90.00
_cell_angle_beta 101.9700(10)
_cell_angle_gamma 90.00
_cell_formula_units_Z 4
_cell_length_a 15.0375(17)
_cell_length_b 8.1402(9)
_cell_length_c 18.966(2)
_cell_measurement_reflns_used 2749
_cell_measurement_temperature 291(2)
_cell_measurement_theta_max 21.42
_cell_measurement_theta_min 2.73
_cell_volume 2271.1(4)
_computing_cell_refinement 'SAINT (Bruker, 1997)'
_computing_data_collection 'SMART (Bruker, 1997)'
_computing_data_reduction 'SAINT (Bruker, 1997)'
_computing_molecular_graphics 'SHELXTL (Bruker, 1997)'
_computing_publication_material 'SHELXTL (Bruker, 1997'
_computing_structure_refinement 'SHELXL97 (Sheldrick, 1997)'
_computing_structure_solution 'SHELXS97 (Sheldrick, 1997)'
_diffrn_ambient_temperature 291(2)
_diffrn_measured_fraction_theta_full 0.990
_diffrn_measured_fraction_theta_max 0.990
_diffrn_measurement_device_type 'Bruker SMART CCD area-detector'
_diffrn_measurement_method '\f and \w'
_diffrn_radiation_monochromator graphite
_diffrn_radiation_source 'fine-focus sealed tube'
_diffrn_radiation_type MoK\a
_diffrn_radiation_wavelength 0.71073
_diffrn_reflns_av_R_equivalents 0.0390
_diffrn_reflns_av_sigmaI/netI 0.0382
_diffrn_reflns_limit_h_max 18
_diffrn_reflns_limit_h_min -17
_diffrn_reflns_limit_k_max 9
_diffrn_reflns_limit_k_min -9
_diffrn_reflns_limit_l_max 22
_diffrn_reflns_limit_l_min -22
_diffrn_reflns_number 14394
_diffrn_reflns_theta_full 25.50
_diffrn_reflns_theta_max 25.50
_diffrn_reflns_theta_min 2.73
_diffrn_standards_interval_count 0
_diffrn_standards_interval_time 0
_diffrn_standards_number 0
_exptl_absorpt_coefficient_mu 0.925
_exptl_absorpt_correction_T_max 0.8939
_exptl_absorpt_correction_T_min 0.7611
_exptl_absorpt_correction_type multi-scan
_exptl_absorpt_process_details '(SADABS; Sheldrick, 1996)'
_exptl_crystal_colour pink
_exptl_crystal_density_diffrn 1.623
_exptl_crystal_density_method 'not measured'
_exptl_crystal_description block
_exptl_crystal_F_000 1128
_exptl_crystal_size_max 0.31
_exptl_crystal_size_mid 0.21
_exptl_crystal_size_min 0.12
_refine_diff_density_max 0.494
_refine_diff_density_min -0.447
_refine_ls_extinction_method none
_refine_ls_goodness_of_fit_ref 1.031
_refine_ls_hydrogen_treatment constr
_refine_ls_matrix_type full
_refine_ls_number_parameters 325
_refine_ls_number_reflns 4180
_refine_ls_number_restraints 0
_refine_ls_restrained_S_all 1.031
_refine_ls_R_factor_all 0.0660
_refine_ls_R_factor_gt 0.0449
_refine_ls_shift/su_max 0.000
_refine_ls_shift/su_mean 0.000
_refine_ls_structure_factor_coef Fsqd
_refine_ls_weighting_details 'calc w=1/[\s^2^(Fo^2^)+(0.0775P)^2^+1.0728P] where P=(Fo^2^+2Fc^2^)/3'
_refine_ls_weighting_scheme calc
_refine_ls_wR_factor_gt 0.1257
_refine_ls_wR_factor_ref 0.1419
_reflns_number_gt 3043
_reflns_number_total 4180
_reflns_threshold_expression I>2\s(I)
_cod_data_source_file xu2329.cif
_cod_data_source_block I
_cod_depositor_comments
;
The following automatic conversions were performed:
'_symmetry_cell_setting' value 'Monoclinic' changed to 'monoclinic'
according to '/home/saulius/struct/CIF-dictionaries/cif_core.dic'
dictionary named 'cif_core.dic' version 2.4.1 from 2010-06-29.

Automatic conversion script
Id: cif_fix_enum 1527 2010-12-29 10:47:43Z saulius 

The following automatic conversions were performed:

'_symmetry_cell_setting' value 'Monoclinic' changed to 'monoclinic'
according to /home/saulius/struct/CIF-dictionaries/cif_core.dic
dictionary named 'cif_core.dic' version 2.4.1 from 2010-06-29.

Automatic conversion script
Id: cif_fix_values 1715 2011-07-08 13:25:40Z adriana 
;
_cod_original_sg_symbol_H-M 'P 21/n'
_cod_database_code 2215709
_cod_database_fobs_code 2215709

loop_
_symmetry_equiv_pos_as_xyz
'x, y, z'
'-x+1/2, y+1/2, -z+1/2'
'-x, -y, -z'
'x-1/2, -y-1/2, z-1/2'

loop_
_atom_site_type_symbol
_atom_site_label
_atom_site_fract_x
_atom_site_fract_y
_atom_site_fract_z
_atom_site_U_iso_or_equiv
_atom_site_adp_type
_atom_site_calc_flag
_atom_site_refinement_flags
_atom_site_occupancy
Cl Cl1 0.57781(7) 0.81455(13) 0.15942(5) 0.0604(3) Uani d . 1
O O1 0.6113(4) 0.6733(5) 0.1936(3) 0.159(2) Uani d . 1
O O2 0.5838(5) 0.9370(6) 0.2087(3) 0.195(3) Uani d . 1
O O3 0.6181(6) 0.8543(12) 0.1072(4) 0.263(5) Uani d . 1
O O4 0.4896(4) 0.7874(8) 0.1272(5) 0.229(4) Uani d . 1
Co Co1 0.20342(3) -0.00720(5) 0.04533(2) 0.03801(18) Uani d . 1
N N1 0.15295(19) 0.1446(4) 0.10508(14) 0.0418(7) Uani d . 1
N N2 0.30938(19) 0.1351(3) 0.07175(14) 0.0417(7) Uani d . 1
N N3 0.16283(18) 0.1110(3) -0.04490(15) 0.0412(7) Uani d . 1
N N4 0.25327(18) -0.1564(3) -0.01633(15) 0.0408(7) Uani d . 1
N N5 0.2487(2) -0.1398(4) 0.13068(16) 0.0495(8) Uani d . 1
N N6 0.1938(2) -0.1810(4) 0.16520(16) 0.0500(8) Uani d . 1
N N7 0.1441(3) -0.2227(5) 0.20088(19) 0.0715(10) Uani d . 1
N N8 0.0904(2) -0.1302(4) 0.02225(16) 0.0465(7) Uani d . 1
N N9 0.09487(19) -0.2771(4) 0.02498(16) 0.0488(8) Uani d . 1
N N10 0.0945(3) -0.4182(5) 0.0286(3) 0.0877(13) Uani d . 1
C C1 0.3899(3) 0.1159(5) 0.0523(2) 0.0542(10) Uani d . 1
H H1 0.3980 0.0271 0.0235 0.065 Uiso calc R 1
C C2 0.4604(3) 0.2238(6) 0.0740(2) 0.0632(11) Uani d . 1
H H2 0.5154 0.2074 0.0599 0.076 Uiso calc R 1
C C3 0.4496(3) 0.3554(6) 0.1163(2) 0.0641(11) Uani d . 1
H H3 0.4967 0.4301 0.1306 0.077 Uiso calc R 1
C C4 0.3675(3) 0.3757(5) 0.1373(2) 0.0573(10) Uani d . 1
H H4 0.3588 0.4637 0.1664 0.069 Uiso calc R 1
C C5 0.2985(2) 0.2634(4) 0.11455(17) 0.0438(8) Uani d . 1
C C6 0.2093(2) 0.2669(4) 0.13491(17) 0.0429(8) Uani d . 1
C C7 0.1844(3) 0.3782(5) 0.1817(2) 0.0536(10) Uani d . 1
H H7 0.2236 0.4627 0.2010 0.064 Uiso calc R 1
C C8 0.1004(3) 0.3628(5) 0.1999(2) 0.0614(11) Uani d . 1
H H8 0.0828 0.4357 0.2322 0.074 Uiso calc R 1
C C9 0.0433(3) 0.2389(6) 0.1697(2) 0.0612(11) Uani d . 1
H H9 -0.0136 0.2272 0.1811 0.073 Uiso calc R 1
C C10 0.0711(3) 0.1316(5) 0.1222(2) 0.0525(9) Uani d . 1
H H10 0.0320 0.0482 0.1015 0.063 Uiso calc R 1
C C11 0.1199(3) 0.2562(5) -0.0540(2) 0.0526(9) Uani d . 1
H H11 0.1102 0.3125 -0.0135 0.063 Uiso calc R 1
C C12 0.0897(3) 0.3244(5) -0.1206(2) 0.0624(11) Uani d . 1
H H12 0.0602 0.4254 -0.1251 0.075 Uiso calc R 1
C C13 0.1034(3) 0.2427(6) -0.1806(2) 0.0728(13) Uani d . 1
H H13 0.0834 0.2873 -0.2263 0.087 Uiso calc R 1
C C14 0.1472(3) 0.0933(6) -0.1720(2) 0.0632(11) Uani d . 1
H H14 0.1564 0.0352 -0.2122 0.076 Uiso calc R 1
C C15 0.1775(2) 0.0299(4) -0.10371(19) 0.0450(8) Uani d . 1
C C16 0.2262(2) -0.1256(4) -0.08716(18) 0.0422(8) Uani d . 1
C C17 0.2435(3) -0.2360(5) -0.1382(2) 0.0581(10) Uani d . 1
H H17 0.2243 -0.2139 -0.1871 0.070 Uiso calc R 1
C C18 0.2896(3) -0.3788(5) -0.1157(2) 0.0642(11) Uani d . 1
H H18 0.3002 -0.4558 -0.1492 0.077 Uiso calc R 1
C C19 0.3195(3) -0.4068(5) -0.0437(2) 0.0599(11) Uani d . 1
H H19 0.3525 -0.5010 -0.0277 0.072 Uiso calc R 1
C C20 0.3001(2) -0.2938(5) 0.0048(2) 0.0508(9) Uani d . 1
H H20 0.3201 -0.3134 0.0538 0.061 Uiso calc R 1

loop_
_atom_site_aniso_label
_atom_site_aniso_U_11
_atom_site_aniso_U_22
_atom_site_aniso_U_33
_atom_site_aniso_U_12
_atom_site_aniso_U_13
_atom_site_aniso_U_23
Cl1 0.0696(7) 0.0567(6) 0.0549(6) 0.0027(5) 0.0127(5) 0.0042(5)
O1 0.255(6) 0.086(3) 0.104(3) 0.066(3) -0.038(3) -0.006(3)
O2 0.348(9) 0.079(3) 0.156(5) 0.010(5) 0.048(5) -0.049(4)
O3 0.288(9) 0.394(12) 0.145(5) -0.100(9) 0.130(6) 0.037(7)
O4 0.100(4) 0.178(6) 0.353(11) -0.004(4) -0.083(5) 0.016(6)
Co1 0.0382(3) 0.0406(3) 0.0342(3) 0.0025(2) 0.00499(19) -0.00220(19)
N1 0.0430(16) 0.0463(17) 0.0351(15) 0.0052(13) 0.0059(12) -0.0004(13)
N2 0.0433(16) 0.0449(17) 0.0359(15) 0.0002(13) 0.0060(12) 0.0006(13)
N3 0.0425(16) 0.0400(16) 0.0387(15) 0.0044(13) 0.0031(12) -0.0021(13)
N4 0.0420(16) 0.0398(16) 0.0400(15) 0.0029(13) 0.0072(12) 0.0006(13)
N5 0.0480(18) 0.057(2) 0.0420(16) 0.0055(15) 0.0065(14) 0.0082(15)
N6 0.059(2) 0.0506(19) 0.0377(16) -0.0017(16) 0.0036(15) -0.0022(14)
N7 0.085(3) 0.081(3) 0.050(2) -0.019(2) 0.0189(19) 0.0043(19)
N8 0.0432(17) 0.0416(19) 0.0523(18) 0.0008(14) 0.0047(13) -0.0041(14)
N9 0.0409(17) 0.054(2) 0.0514(18) -0.0035(15) 0.0089(14) -0.0128(16)
N10 0.077(3) 0.049(2) 0.134(4) -0.005(2) 0.014(3) -0.021(3)
C1 0.050(2) 0.057(2) 0.057(2) -0.0012(19) 0.0148(18) -0.0039(19)
C2 0.045(2) 0.073(3) 0.073(3) -0.008(2) 0.014(2) -0.002(2)
C3 0.061(3) 0.069(3) 0.061(3) -0.023(2) 0.008(2) 0.002(2)
C4 0.066(3) 0.052(2) 0.052(2) -0.011(2) 0.0073(19) -0.0047(18)
C5 0.049(2) 0.044(2) 0.0361(18) -0.0011(16) 0.0041(15) 0.0023(16)
C6 0.050(2) 0.044(2) 0.0327(17) 0.0062(16) 0.0034(15) 0.0012(15)
C7 0.062(2) 0.050(2) 0.046(2) 0.0061(19) 0.0028(18) -0.0080(18)
C8 0.070(3) 0.062(3) 0.052(2) 0.018(2) 0.013(2) -0.010(2)
C9 0.054(2) 0.074(3) 0.058(2) 0.012(2) 0.0173(19) -0.010(2)
C10 0.048(2) 0.060(3) 0.050(2) 0.0028(18) 0.0107(17) -0.0054(18)
C11 0.061(2) 0.042(2) 0.053(2) 0.0079(18) 0.0083(18) -0.0021(17)
C12 0.073(3) 0.048(2) 0.061(3) 0.012(2) 0.003(2) 0.013(2)
C13 0.094(3) 0.068(3) 0.051(2) 0.007(3) 0.004(2) 0.017(2)
C14 0.086(3) 0.061(3) 0.042(2) 0.011(2) 0.013(2) 0.005(2)
C15 0.050(2) 0.044(2) 0.0405(19) 0.0015(16) 0.0085(16) 0.0018(16)
C16 0.0434(19) 0.043(2) 0.0416(19) 0.0020(16) 0.0130(15) -0.0022(16)
C17 0.067(3) 0.063(3) 0.045(2) 0.009(2) 0.0123(19) -0.0076(19)
C18 0.071(3) 0.058(3) 0.067(3) 0.007(2) 0.023(2) -0.017(2)
C19 0.060(2) 0.052(3) 0.071(3) 0.016(2) 0.021(2) 0.001(2)
C20 0.051(2) 0.048(2) 0.053(2) 0.0103(18) 0.0096(17) 0.0009(18)

loop_
_atom_type_symbol
_atom_type_description
_atom_type_scat_dispersion_real
_atom_type_scat_dispersion_imag
_atom_type_scat_source
C C 0.0033 0.0016 'International Tables Vol C Tables 4.2.6.8 and 6.1.1.4'
H H 0.0000 0.0000 'International Tables Vol C Tables 4.2.6.8 and 6.1.1.4'
N N 0.0061 0.0033 'International Tables Vol C Tables 4.2.6.8 and 6.1.1.4'
O O 0.0106 0.0060 'International Tables Vol C Tables 4.2.6.8 and 6.1.1.4'
Cl Cl 0.1484 0.1585 'International Tables Vol C Tables 4.2.6.8 and 6.1.1.4'
Co Co 0.3494 0.9721 'International Tables Vol C Tables 4.2.6.8 and 6.1.1.4'

loop_
_geom_angle_atom_site_label_1
_geom_angle_atom_site_label_2
_geom_angle_atom_site_label_3
_geom_angle
_geom_angle_publ_flag
O3 Cl1 O2 111.4(5) ?
O3 Cl1 O4 105.3(6) ?
O2 Cl1 O4 110.4(5) ?
O3 Cl1 O1 112.7(5) ?
O2 Cl1 O1 109.1(3) ?
O4 Cl1 O1 107.8(4) ?
N1 Co1 N4 178.80(11) yes
N1 Co1 N8 91.71(12) yes
N4 Co1 N8 88.34(12) yes
N1 Co1 N5 88.79(12) yes
N4 Co1 N5 92.41(12) yes
N8 Co1 N5 92.31(13) yes
N1 Co1 N3 96.30(12) yes
N4 Co1 N3 82.50(12) yes
N8 Co1 N3 87.51(12) yes
N5 Co1 N3 174.91(12) yes
N1 Co1 N2 82.47(12) yes
N4 Co1 N2 97.44(12) yes
N8 Co1 N2 173.90(12) yes
N5 Co1 N2 89.40(12) yes
N3 Co1 N2 91.30(12) yes
C10 N1 C6 118.9(3) ?
C10 N1 Co1 125.7(3) ?
C6 N1 Co1 115.3(2) ?
C1 N2 C5 118.7(3) ?
C1 N2 Co1 126.5(3) ?
C5 N2 Co1 114.8(2) ?
C11 N3 C15 118.8(3) ?
C11 N3 Co1 127.1(2) ?
C15 N3 Co1 114.1(2) ?
C20 N4 C16 119.1(3) ?
C20 N4 Co1 126.0(2) ?
C16 N4 Co1 114.3(2) ?
N6 N5 Co1 116.5(2) ?
N7 N6 N5 177.0(4) ?
N9 N8 Co1 117.8(2) ?
N10 N9 N8 176.2(4) ?
N2 C1 C2 121.8(4) ?
N2 C1 H1 119.1 ?
C2 C1 H1 119.1 ?
C3 C2 C1 119.9(4) ?
C3 C2 H2 120.0 ?
C1 C2 H2 120.0 ?
C2 C3 C4 118.9(4) ?
C2 C3 H3 120.5 ?
C4 C3 H3 120.5 ?
C5 C4 C3 119.1(4) ?
C5 C4 H4 120.4 ?
C3 C4 H4 120.4 ?
N2 C5 C4 121.5(3) ?
N2 C5 C6 113.7(3) ?
C4 C5 C6 124.8(3) ?
N1 C6 C7 121.7(3) ?
N1 C6 C5 113.7(3) ?
C7 C6 C5 124.6(3) ?
C6 C7 C8 119.1(4) ?
C6 C7 H7 120.4 ?
C8 C7 H7 120.4 ?
C9 C8 C7 119.2(4) ?
C9 C8 H8 120.4 ?
C7 C8 H8 120.4 ?
C8 C9 C10 119.4(4) ?
C8 C9 H9 120.3 ?
C10 C9 H9 120.3 ?
N1 C10 C9 121.7(4) ?
N1 C10 H10 119.1 ?
C9 C10 H10 119.1 ?
N3 C11 C12 122.3(4) ?
N3 C11 H11 118.8 ?
C12 C11 H11 118.8 ?
C11 C12 C13 119.4(4) ?
C11 C12 H12 120.3 ?
C13 C12 H12 120.3 ?
C12 C13 C14 118.8(4) ?
C12 C13 H13 120.6 ?
C14 C13 H13 120.6 ?
C13 C14 C15 119.8(4) ?
C13 C14 H14 120.1 ?
C15 C14 H14 120.1 ?
N3 C15 C14 120.8(3) ?
N3 C15 C16 113.9(3) ?
C14 C15 C16 125.3(3) ?
N4 C16 C17 121.1(3) ?
N4 C16 C15 114.2(3) ?
C17 C16 C15 124.7(3) ?
C18 C17 C16 119.1(4) ?
C18 C17 H17 120.4 ?
C16 C17 H17 120.4 ?
C19 C18 C17 119.5(4) ?
C19 C18 H18 120.3 ?
C17 C18 H18 120.3 ?
C18 C19 C20 119.1(4) ?
C18 C19 H19 120.5 ?
C20 C19 H19 120.5 ?
N4 C20 C19 122.1(4) ?
N4 C20 H20 119.0 ?
C19 C20 H20 119.0 ?

loop_
_geom_bond_atom_site_label_1
_geom_bond_atom_site_label_2
_geom_bond_distance
_geom_bond_publ_flag
Cl1 O3 1.304(5) ?
Cl1 O2 1.357(5) ?
Cl1 O4 1.359(5) ?
Cl1 O1 1.364(4) ?
Co1 N1 1.935(3) yes
Co1 N4 1.941(3) yes
Co1 N8 1.942(3) yes
Co1 N5 1.947(3) yes
Co1 N3 1.948(3) yes
Co1 N2 1.949(3) yes
N1 C10 1.341(4) ?
N1 C6 1.353(4) ?
N2 C1 1.346(4) ?
N2 C5 1.353(4) ?
N3 C11 1.341(4) ?
N3 C15 1.353(4) ?
N4 C20 1.338(4) ?
N4 C16 1.344(4) ?
N5 N6 1.202(4) ?
N6 N7 1.158(4) ?
N8 N9 1.198(4) ?
N9 N10 1.151(5) ?
C1 C2 1.372(5) ?
C1 H1 0.9300 ?
C2 C3 1.368(6) ?
C2 H2 0.9300 ?
C3 C4 1.385(6) ?
C3 H3 0.9300 ?
C4 C5 1.383(5) ?
C4 H4 0.9300 ?
C5 C6 1.472(5) ?
C6 C7 1.373(5) ?
C7 C8 1.383(6) ?
C7 H7 0.9300 ?
C8 C9 1.371(6) ?
C8 H8 0.9300 ?
C9 C10 1.380(5) ?
C9 H9 0.9300 ?
C10 H10 0.9300 ?
C11 C12 1.369(5) ?
C11 H11 0.9300 ?
C12 C13 1.370(6) ?
C12 H12 0.9300 ?
C13 C14 1.376(6) ?
C13 H13 0.9300 ?
C14 C15 1.382(5) ?
C14 H14 0.9300 ?
C15 C16 1.463(5) ?
C16 C17 1.385(5) ?
C17 C18 1.375(6) ?
C17 H17 0.9300 ?
C18 C19 1.365(6) ?
C18 H18 0.9300 ?
C19 C20 1.375(5) ?
C19 H19 0.9300 ?
C20 H20 0.9300 ?

loop_
_geom_hbond_atom_site_label_D
_geom_hbond_atom_site_label_H
_geom_hbond_atom_site_label_A
_geom_hbond_site_symmetry_A
_geom_hbond_distance_DH
_geom_hbond_distance_HA
_geom_hbond_distance_DA
_geom_hbond_angle_DHA
C10 H10 N8 . 0.93 2.38 2.906(5) 115
C11 H11 N10 1_565 0.93 2.36 3.142(6) 141
C13 H13 O2 4_575 0.93 2.56 3.322(6) 139
C14 H14 O1 4_565 0.93 2.46 3.305(6) 152
C17 H17 O1 4_565 0.93 2.55 3.430(6) 157
C18 H18 O1 3_655 0.93 2.47 3.326(6) 154
C20 H20 N5 . 0.93 2.43 2.938(5) 114

loop_
_geom_torsion_atom_site_label_1
_geom_torsion_atom_site_label_2
_geom_torsion_atom_site_label_3
_geom_torsion_atom_site_label_4
_geom_torsion
N8 Co1 N1 C10 5.9(3)
N5 Co1 N1 C10 -86.3(3)
N3 Co1 N1 C10 93.6(3)
N2 Co1 N1 C10 -175.9(3)
N8 Co1 N1 C6 -178.4(2)
N5 Co1 N1 C6 89.3(2)
N3 Co1 N1 C6 -90.7(2)
N2 Co1 N1 C6 -0.3(2)
N1 Co1 N2 C1 178.1(3)
N4 Co1 N2 C1 -3.1(3)
N5 Co1 N2 C1 89.3(3)
N3 Co1 N2 C1 -85.7(3)
N1 Co1 N2 C5 -1.0(2)
N4 Co1 N2 C5 177.8(2)
N5 Co1 N2 C5 -89.9(2)
N3 Co1 N2 C5 95.2(2)
N1 Co1 N3 C11 4.0(3)
N4 Co1 N3 C11 -175.9(3)
N8 Co1 N3 C11 95.5(3)
N2 Co1 N3 C11 -78.6(3)
N1 Co1 N3 C15 -172.9(2)
N4 Co1 N3 C15 7.2(2)
N8 Co1 N3 C15 -81.5(3)
N2 Co1 N3 C15 104.5(3)
N8 Co1 N4 C20 -92.5(3)
N5 Co1 N4 C20 -0.2(3)
N3 Co1 N4 C20 179.8(3)
N2 Co1 N4 C20 89.5(3)
N8 Co1 N4 C16 78.2(2)
N5 Co1 N4 C16 170.4(2)
N3 Co1 N4 C16 -9.5(2)
N2 Co1 N4 C16 -99.9(2)
N1 Co1 N5 N6 53.8(3)
N4 Co1 N5 N6 -126.3(3)
N8 Co1 N5 N6 -37.8(3)
N2 Co1 N5 N6 136.3(3)
N1 Co1 N8 N9 -134.8(3)
N4 Co1 N8 N9 46.4(3)
N5 Co1 N8 N9 -46.0(3)
N3 Co1 N8 N9 129.0(3)
C5 N2 C1 C2 -0.9(5)
Co1 N2 C1 C2 180.0(3)
N2 C1 C2 C3 -0.2(6)
C1 C2 C3 C4 1.0(6)
C2 C3 C4 C5 -0.6(6)
C1 N2 C5 C4 1.2(5)
Co1 N2 C5 C4 -179.5(3)
C1 N2 C5 C6 -177.2(3)
Co1 N2 C5 C6 2.0(4)
C3 C4 C5 N2 -0.5(6)
C3 C4 C5 C6 177.8(3)
C10 N1 C6 C7 -0.4(5)
Co1 N1 C6 C7 -176.3(3)
C10 N1 C6 C5 177.3(3)
Co1 N1 C6 C5 1.4(4)
N2 C5 C6 N1 -2.2(4)
C4 C5 C6 N1 179.4(3)
N2 C5 C6 C7 175.4(3)
C4 C5 C6 C7 -3.0(6)
N1 C6 C7 C8 1.2(5)
C5 C6 C7 C8 -176.2(3)
C6 C7 C8 C9 -1.2(6)
C7 C8 C9 C10 0.4(6)
C6 N1 C10 C9 -0.5(5)
Co1 N1 C10 C9 175.0(3)
C8 C9 C10 N1 0.5(6)
C15 N3 C11 C12 0.6(6)
Co1 N3 C11 C12 -176.3(3)
N3 C11 C12 C13 0.1(7)
C11 C12 C13 C14 0.1(7)
C12 C13 C14 C15 -0.9(7)
C11 N3 C15 C14 -1.4(5)
Co1 N3 C15 C14 175.9(3)
C11 N3 C15 C16 179.0(3)
Co1 N3 C15 C16 -3.7(4)
C13 C14 C15 N3 1.5(6)
C13 C14 C15 C16 -178.9(4)
C20 N4 C16 C17 2.0(5)
Co1 N4 C16 C17 -169.3(3)
C20 N4 C16 C15 -178.6(3)
Co1 N4 C16 C15 10.0(4)
N3 C15 C16 N4 -4.1(5)
C14 C15 C16 N4 176.3(4)
N3 C15 C16 C17 175.2(3)
C14 C15 C16 C17 -4.4(6)
N4 C16 C17 C18 -0.3(6)
C15 C16 C17 C18 -179.5(4)
C16 C17 C18 C19 -1.9(6)
C17 C18 C19 C20 2.2(6)
C16 N4 C20 C19 -1.7(5)
Co1 N4 C20 C19 168.6(3)
C18 C19 C20 N4 -0.5(6)
